data_7023279
loop_
_publ_author_name
'Meally, Se\'an T'
'Taylor, Stephanie M.'
'Brechin, Euan K.'
'Piligkos, Stergios'
'Jones, Leigh F.'

_publ_section_title
;
 Homo- and heterometallic planes, chains and cubanes.
;
_journal_issue 28
_journal_name_full 'Dalton transactions (Cambridge, England : 2003)'
_journal_page_first 10315
_journal_page_last 10325
_journal_paper_doi 10.1039/c3dt51131f
_journal_volume 42
_journal_year 2013
_chemical_formula_sum 'C18 H20 Cl Mn N2 O4'
_chemical_formula_weight 418.75
_chemical_name_common '[Mn(immp)2(Cl)]n'
_chemical_name_systematic
;
 ?
;
_space_group_IT_number 15
_symmetry_cell_setting monoclinic
_symmetry_space_group_name_Hall '-C 2yc'
_symmetry_space_group_name_H-M 'C 1 2/c 1'
_atom_sites_solution_hydrogens geom
_atom_sites_solution_primary direct
_atom_sites_solution_secondary difmap
_audit_creation_method SHELXL-97
_cell_angle_alpha 90.00
_cell_angle_beta 106.66(3)
_cell_angle_gamma 90.00
_cell_formula_units_Z 4
_cell_length_a 14.731(3)
_cell_length_b 12.851(3)
_cell_length_c 9.6901(19)
_cell_measurement_reflns_used 2493
_cell_measurement_temperature 150(2)
_cell_measurement_theta_max 25.34
_cell_measurement_theta_min 2.8810
_cell_volume 1757.4(7)
_computing_cell_refinement
;
CrysAlisPro, Oxford Diffraction Ltd.,
Version 1.171.34.9 (release 08-12-2009 CrysAlis171 .NET)
(compiled Dec  8 2009,17:31:18)
;
_computing_data_collection
;
CrysAlisPro, Oxford Diffraction Ltd.,
Version 1.171.34.9 (release 08-12-2009 CrysAlis171 .NET)
(compiled Dec  8 2009,17:31:18)
;
_computing_data_reduction
;
CrysAlisPro, Oxford Diffraction Ltd.,
Version 1.171.34.9 (release 08-12-2009 CrysAlis171 .NET)
(compiled Dec  8 2009,17:31:18)
;
_computing_molecular_graphics 'ORTEX (P.McArdle, 1995)'
_computing_publication_material 'SHELXL-97/2 (Sheldrick,1997)'
_computing_structure_refinement 'SHELXL-97 (Sheldrick, 1997)'
_computing_structure_solution 'SHELXS-97 (Sheldrick, 1990)'
_diffrn_ambient_temperature 150(2)
_diffrn_detector_area_resol_mean 16.1048
_diffrn_measured_fraction_theta_full 0.998
_diffrn_measured_fraction_theta_max 0.998
_diffrn_measurement_details
;
  1 omega  -86.00   12.00   1.0000   90.0000
omega____ theta____ kappa____ phi______ frames
    -      -17.2341  -77.0000   90.0000 98
  2 omega  -64.00    6.00   1.0000   90.0000
omega____ theta____ kappa____ phi______ frames
    -      -17.2341  118.0000 -110.0000 70
  3 omega   21.00   80.00   1.0000   90.0000
omega____ theta____ kappa____ phi______ frames
    -       19.5778   37.0000 -180.0000 59
;
_diffrn_measurement_device_type 'Xcalibur, Sapphire3'
_diffrn_measurement_method '\w scans'
_diffrn_orient_matrix_UB_11 0.0432298000
_diffrn_orient_matrix_UB_12 -0.0272360000
_diffrn_orient_matrix_UB_13 0.0276918000
_diffrn_orient_matrix_UB_21 -0.0250902000
_diffrn_orient_matrix_UB_22 -0.0478920000
_diffrn_orient_matrix_UB_23 -0.0112821000
_diffrn_orient_matrix_UB_31 0.0053628000
_diffrn_orient_matrix_UB_32 -0.0031228000
_diffrn_orient_matrix_UB_33 -0.0703240000
_diffrn_radiation_monochromator graphite
_diffrn_radiation_source 'Enhance (Mo) X-ray Source'
_diffrn_radiation_type 'Mo K\a'
_diffrn_radiation_wavelength 0.7107
_diffrn_reflns_av_R_equivalents 0.0657
_diffrn_reflns_limit_h_max 19
_diffrn_reflns_limit_h_min -11
_diffrn_reflns_limit_k_max 16
_diffrn_reflns_limit_k_min -8
_diffrn_reflns_limit_l_max 13
_diffrn_reflns_limit_l_min -11
_diffrn_reflns_number 4006
_diffrn_reflns_theta_full 25.34
_diffrn_reflns_theta_max 25.34
_diffrn_reflns_theta_min 2.8810
_exptl_absorpt_coefficient_mu 0.930
_exptl_absorpt_correction_T_max 1.00000
_exptl_absorpt_correction_T_min 0.45138
_exptl_absorpt_correction_type multi-scan
_exptl_absorpt_process_details
;
CrysAlisPro, Oxford Diffraction Ltd.,
Version 1.171.34.9 (release 08-12-2009 CrysAlis171 .NET)
(compiled Dec  8 2009,17:31:18)
Empirical absorption correction using spherical harmonics,
 implemented in SCALE3 ABSPACK scaling algorithm.
;
_exptl_crystal_colour Brown
_exptl_crystal_density_diffrn 1.583
_exptl_crystal_density_method 'not measured'
_exptl_crystal_description Tabloid
_exptl_crystal_F_000 864
_exptl_crystal_size_max 0.15
_exptl_crystal_size_mid 0.10
_exptl_crystal_size_min 0.08
_refine_diff_density_max 1.299
_refine_diff_density_min -1.597
_refine_diff_density_rms 0.187
_refine_ls_extinction_method none
_refine_ls_goodness_of_fit_ref 1.067
_refine_ls_hydrogen_treatment constr
_refine_ls_matrix_type full
_refine_ls_number_parameters 119
_refine_ls_number_reflns 1610
_refine_ls_number_restraints 0
_refine_ls_restrained_S_all 1.067
_refine_ls_R_factor_all 0.0744
_refine_ls_R_factor_gt 0.0665
_refine_ls_shift/su_max 0.000
_refine_ls_shift/su_mean 0.000
_refine_ls_structure_factor_coef Fsqd
_refine_ls_weighting_details 'calc w=1/[\s^2^(Fo^2^)+(0.1068P)^2^+0.0000P] where P=(Fo^2^+2Fc^2^)/3'
_refine_ls_weighting_scheme calc
_refine_ls_wR_factor_gt 0.1627
_refine_ls_wR_factor_ref 0.1716
_reflns_number_gt 1374
_reflns_number_total 1610
_reflns_threshold_expression >2sigma(I)
_cod_data_source_file c3dt51131f.txt
_cod_data_source_block sm138b-1
_cod_depositor_comments
;
The following automatic conversions were performed:

'_symmetry_cell_setting' value 'Monoclinic' changed to 'monoclinic'
according to /home/saulius/struct/CIF-dictionaries/cif_core.dic
dictionary named 'cif_core.dic' version 2.4.2 from 2011-04-26.

Automatic conversion script
Id: cif_fix_values 1891 2012-01-12 08:04:46Z andrius 
;
_cod_original_cell_volume 1757.3(6)
_cod_original_sg_symbol_H-M C2/c
_cod_database_code 7023279

loop_
_symmetry_equiv_pos_as_xyz
'x, y, z'
'-x, y, -z+1/2'
'x+1/2, y+1/2, z'
'-x+1/2, y+1/2, -z+1/2'
'-x, -y, -z'
'x, -y, z-1/2'
'-x+1/2, -y+1/2, -z'
'x+1/2, -y+1/2, z-1/2'

loop_
_atom_site_label
_atom_site_type_symbol
_atom_site_fract_x
_atom_site_fract_y
_atom_site_fract_z
_atom_site_U_iso_or_equiv
_atom_site_adp_type
_atom_site_occupancy
_atom_site_symmetry_multiplicity
_atom_site_calc_flag
_atom_site_refinement_flags
Mn1 Mn 0.0000 0.0000 0.0000 0.0151(3) Uani 1 2 d S
Cl1 Cl 0.0000 0.08874(10) -0.2500 0.0178(4) Uani 1 2 d S
N1 N -0.08262(18) 0.1160(2) 0.0398(3) 0.0152(7) Uani 1 1 d .
O1 O 0.10725(15) 0.07388(19) 0.0979(3) 0.0173(6) Uani 1 1 d .
O2 O 0.28019(15) 0.1371(2) 0.1749(3) 0.0221(6) Uani 1 1 d .
C1 C -0.0527(2) 0.2098(3) 0.0710(3) 0.0167(8) Uani 1 1 d .
H1 H -0.0984 0.2601 0.0783 0.020 Uiso 1 1 calc R
C2 C 0.0441(2) 0.2461(3) 0.0960(3) 0.0176(8) Uani 1 1 d .
C3 C 0.0632(3) 0.3537(3) 0.1170(4) 0.0226(9) Uani 1 1 d .
H3 H 0.0124 0.4014 0.1064 0.027 Uiso 1 1 calc R
C4 C 0.15502(18) 0.3895(2) 0.1527(3) 0.0254(9) Uani 1 1 d .
H4 H 0.1674 0.4621 0.1637 0.031 Uiso 1 1 calc R
C5 C 0.23072(18) 0.3188(2) 0.1728(3) 0.0226(9) Uani 1 1 d R
H5 H 0.2941 0.3438 0.1988 0.027 Uiso 1 1 calc R
C6 C 0.2136(2) 0.2136(3) 0.1549(3) 0.0181(8) Uani 1 1 d .
C7 C 0.1187(2) 0.1751(3) 0.1127(4) 0.0168(8) Uani 1 1 d .
C8 C 0.3770(2) 0.1685(3) 0.2159(4) 0.0259(9) Uani 1 1 d .
H8A H 0.3890 0.2115 0.1395 0.039 Uiso 1 1 calc R
H8B H 0.4177 0.1068 0.2309 0.039 Uiso 1 1 calc R
H8C H 0.3907 0.2088 0.3053 0.039 Uiso 1 1 calc R
C9 C -0.1808(2) 0.0921(3) 0.0360(4) 0.0202(8) Uani 1 1 d .
H9A H -0.1810 0.0456 0.1161 0.030 Uiso 1 1 calc R
H9B H -0.2130 0.0579 -0.0554 0.030 Uiso 1 1 calc R
H9C H -0.2141 0.1567 0.0447 0.030 Uiso 1 1 calc R

loop_
_atom_site_aniso_label
_atom_site_aniso_U_11
_atom_site_aniso_U_22
_atom_site_aniso_U_33
_atom_site_aniso_U_23
_atom_site_aniso_U_13
_atom_site_aniso_U_12
Mn1 0.0120(5) 0.0207(6) 0.0097(5) -0.0023(3) -0.0014(3) -0.0016(3)
Cl1 0.0200(6) 0.0247(7) 0.0074(6) 0.000 0.0017(4) 0.000
N1 0.0152(13) 0.0245(18) 0.0031(13) -0.0007(13) -0.0021(11) 0.0005(13)
O1 0.0129(11) 0.0225(14) 0.0128(12) -0.0011(11) -0.0023(9) -0.0027(10)
O2 0.0148(11) 0.0298(16) 0.0184(14) 0.0004(12) -0.0006(10) -0.0053(12)
C1 0.0216(17) 0.024(2) 0.0034(16) 0.0018(15) 0.0021(13) 0.0037(15)
C2 0.0210(17) 0.026(2) 0.0042(16) 0.0024(16) 0.0018(13) -0.0030(16)
C3 0.0251(18) 0.027(2) 0.0150(19) -0.0006(17) 0.0049(14) 0.0000(17)
C4 0.036(2) 0.023(2) 0.0170(19) -0.0053(17) 0.0065(16) -0.0111(18)
C5 0.0222(17) 0.032(2) 0.0122(17) -0.0044(17) 0.0024(14) -0.0112(17)
C6 0.0230(18) 0.024(2) 0.0070(16) -0.0004(15) 0.0032(13) -0.0020(15)
C7 0.0237(17) 0.021(2) 0.0036(15) -0.0003(15) 0.0007(13) -0.0035(16)
C8 0.0165(16) 0.039(2) 0.0190(19) -0.0014(19) -0.0007(14) -0.0067(17)
C9 0.0152(16) 0.029(2) 0.0146(17) -0.0011(16) 0.0014(13) 0.0001(15)

loop_
_atom_type_symbol
_atom_type_description
_atom_type_scat_dispersion_real
_atom_type_scat_dispersion_imag
_atom_type_scat_source
C C 0.0033 0.0016 'International Tables Vol C Tables 4.2.6.8 and 6.1.1.4'
H H 0.0000 0.0000 'International Tables Vol C Tables 4.2.6.8 and 6.1.1.4'
N N 0.0061 0.0033 'International Tables Vol C Tables 4.2.6.8 and 6.1.1.4'
O O 0.0106 0.0060 'International Tables Vol C Tables 4.2.6.8 and 6.1.1.4'
Cl Cl 0.1484 0.1585 'International Tables Vol C Tables 4.2.6.8 and 6.1.1.4'
Mn Mn 0.3368 0.7283 'International Tables Vol C Tables 4.2.6.8 and 6.1.1.4'

loop_
_geom_angle_atom_site_label_1
_geom_angle_atom_site_label_2
_geom_angle_atom_site_label_3
_geom_angle
_geom_angle_site_symmetry_1
_geom_angle_site_symmetry_3
O1 Mn1 O1 180.00(16) . 5
O1 Mn1 N1 89.79(11) . .
O1 Mn1 N1 90.21(11) 5 .
O1 Mn1 N1 90.21(11) . 5
O1 Mn1 N1 89.79(11) 5 5
N1 Mn1 N1 180.00(16) . 5
O1 Mn1 Cl1 91.35(8) . .
O1 Mn1 Cl1 88.65(8) 5 .
N1 Mn1 Cl1 90.85(8) . .
N1 Mn1 Cl1 89.15(8) 5 .
O1 Mn1 Cl1 88.65(8) . 5
O1 Mn1 Cl1 91.35(8) 5 5
N1 Mn1 Cl1 89.15(8) . 5
N1 Mn1 Cl1 90.85(8) 5 5
Cl1 Mn1 Cl1 180.00(5) . 5
Mn1 Cl1 Mn1 129.58(5) 2_554 .
C1 N1 C9 118.0(3) . .
C1 N1 Mn1 123.2(2) . .
C9 N1 Mn1 118.8(2) . .
C7 O1 Mn1 128.8(2) . .
C6 O2 C8 117.2(3) . .
N1 C1 C2 126.3(3) . .
N1 C1 H1 116.8 . .
C2 C1 H1 116.8 . .
C7 C2 C3 120.2(3) . .
C7 C2 C1 120.7(3) . .
C3 C2 C1 118.9(3) . .
C4 C3 C2 120.3(3) . .
C4 C3 H3 119.9 . .
C2 C3 H3 119.9 . .
C3 C4 C5 120.0(2) . .
C3 C4 H4 120.0 . .
C5 C4 H4 120.0 . .
C6 C5 C4 120.48(18) . .
C6 C5 H5 119.8 . .
C4 C5 H5 119.8 . .
O2 C6 C5 126.3(3) . .
O2 C6 C7 113.3(3) . .
C5 C6 C7 120.4(3) . .
O1 C7 C2 124.0(3) . .
O1 C7 C6 117.4(3) . .
C2 C7 C6 118.5(3) . .
O2 C8 H8A 109.5 . .
O2 C8 H8B 109.5 . .
H8A C8 H8B 109.5 . .
O2 C8 H8C 109.5 . .
H8A C8 H8C 109.5 . .
H8B C8 H8C 109.5 . .
N1 C9 H9A 109.5 . .
N1 C9 H9B 109.5 . .
H9A C9 H9B 109.5 . .
N1 C9 H9C 109.5 . .
H9A C9 H9C 109.5 . .
H9B C9 H9C 109.5 . .

loop_
_geom_bond_atom_site_label_1
_geom_bond_atom_site_label_2
_geom_bond_distance
_geom_bond_site_symmetry_2
Mn1 O1 1.854(2) .
Mn1 O1 1.854(2) 5
Mn1 N1 2.030(3) .
Mn1 N1 2.030(3) 5
Mn1 Cl1 2.6775(7) .
Mn1 Cl1 2.6775(7) 5
Cl1 Mn1 2.6775(7) 2_554
N1 C1 1.290(5) .
N1 C9 1.469(4) .
O1 C7 1.314(4) .
O2 C6 1.363(4) .
O2 C8 1.424(4) .
C1 C2 1.453(5) .
C1 H1 0.9500 .
C2 C7 1.402(5) .
C2 C3 1.414(5) .
C3 C4 1.376(4) .
C3 H3 0.9500 .
C4 C5 1.4087 .
C4 H4 0.9500 .
C5 C6 1.376(5) .
C5 H5 0.9500 .
C6 C7 1.427(5) .
C8 H8A 0.9800 .
C8 H8B 0.9800 .
C8 H8C 0.9800 .
C9 H9A 0.9800 .
C9 H9B 0.9800 .
C9 H9C 0.9800 .
